data_7011912
loop_
_publ_author_name
'Gibson, Vernon C.'
'Long, Nicholas J.'
'White, Andrew J. P.'
'Williams, Charlotte K.'
'Williams, David J.'
'Fontani, Marco'
'Zanello, Piero'

_publ_section_title
;
 Synthesis, characterisation and catalytic activity of metal complexes
 of neutral, unsymmetrical P/S ferrocenediyl ligands
;
_journal_issue 17
_journal_name_full 'Journal of the Chemical Society, Dalton Transactions'
_journal_page_first 3280
_journal_paper_doi 10.1039/b205653d
_journal_year 2002
_chemical_formula_sum 'C46 H42 Cl2 Fe2 P2 Pd S2'
_chemical_formula_weight 1009.86
_chemical_name_systematic
; 
? 
;
_space_group_IT_number 14
_symmetry_cell_setting monoclinic
_symmetry_space_group_name_Hall '-P 2ybc'
_symmetry_space_group_name_H-M 'P 1 21/c 1'
_atom_sites_solution_hydrogens geom
_atom_sites_solution_primary direct
_atom_sites_solution_secondary difmap
_audit_creation_method SHELXL
_cell_angle_alpha 90.00
_cell_angle_beta 94.323(6)
_cell_angle_gamma 90.00
_cell_formula_units_Z 2
_cell_length_a 9.4342(6)
_cell_length_b 11.6047(5)
_cell_length_c 18.5832(11)
_cell_measurement_reflns_used 23
_cell_measurement_temperature 293(2)
_cell_measurement_theta_max 24.42
_cell_measurement_theta_min 11.05
_cell_volume 2028.7(2)
_computing_cell_refinement 'Siemens XSCANS'
_computing_data_collection 'Siemens XSCANS'
_computing_data_reduction 'Siemens SHELXTL'
_computing_molecular_graphics 'Siemens SHELXTL'
_computing_publication_material 'Siemens SHELXTL'
_computing_structure_refinement 'SHELXL-93 (Sheldrick, 1993)'
_computing_structure_solution 'SHELXS-86 (Sheldrick, 1990)'
_diffrn_ambient_temperature 293(2)
_diffrn_measurement_device 'Siemens P4'
_diffrn_measurement_method '\w scans'
_diffrn_radiation_monochromator graphite
_diffrn_radiation_source 'fine-focus sealed tube'
_diffrn_radiation_type CuK\a
_diffrn_radiation_wavelength 1.54178
_diffrn_reflns_av_R_equivalents 0.0546
_diffrn_reflns_av_sigmaI/netI 0.0512
_diffrn_reflns_limit_h_max 10
_diffrn_reflns_limit_h_min 0
_diffrn_reflns_limit_k_max 13
_diffrn_reflns_limit_k_min 0
_diffrn_reflns_limit_l_max 20
_diffrn_reflns_limit_l_min -20
_diffrn_reflns_number 3224
_diffrn_reflns_theta_max 59.95
_diffrn_reflns_theta_min 4.50
_diffrn_standards_interval_count 97
_diffrn_standards_number 3
_exptl_absorpt_coefficient_mu 12.377
_exptl_absorpt_correction_T_max 0.3403
_exptl_absorpt_correction_T_min 0.1844
_exptl_absorpt_correction_type Ellipsoidal
_exptl_crystal_colour Orange
_exptl_crystal_density_diffrn 1.653
_exptl_crystal_description prisms
_exptl_crystal_F_000 1024
_exptl_crystal_size_max 0.32
_exptl_crystal_size_mid 0.13
_exptl_crystal_size_min 0.07
_refine_diff_density_max 1.116
_refine_diff_density_min -1.192
_refine_diff_density_rms 0.116
_refine_ls_extinction_coef 0.00098(14)
_refine_ls_extinction_expression Fc^*^=kFc[1+0.001xFc^2^\l^3^/sin(2\q)]^-1/4^
_refine_ls_extinction_method SHELXL
_refine_ls_goodness_of_fit_all 1.045
_refine_ls_goodness_of_fit_obs 1.086
_refine_ls_matrix_type full
_refine_ls_number_parameters 227
_refine_ls_number_reflns 2857
_refine_ls_number_restraints 0
_refine_ls_restrained_S_all 1.075
_refine_ls_restrained_S_obs 1.086
_refine_ls_R_factor_all 0.0668
_refine_ls_R_factor_obs 0.0482
_refine_ls_shift/esd_max 0.000
_refine_ls_shift/esd_mean 0.000
_refine_ls_structure_factor_coef Fsqd
_refine_ls_weighting_details 'w=1/[\s^2^(Fo^2^)+(0.0708P)^2^+1.5050P] where P=(Fo^2^+2Fc^2^)/3'
_refine_ls_weighting_scheme calc
_refine_ls_wR_factor_all 0.1274
_refine_ls_wR_factor_obs 0.1135
_reflns_number_observed 2389
_reflns_number_total 3017
_reflns_observed_criterion >2sigma(I)
_cod_data_source_file b205653d.txt
_cod_data_source_block NL9912
_cod_depositor_comments
;
The following automatic conversions were performed:
'_symmetry_cell_setting' value 'Monoclinic' changed to 'monoclinic'
according to '/home/saulius/struct/CIF-dictionaries/cif_core.dic'
dictionary named 'cif_core.dic' version 2.4.1 from 2010-06-29.

Automatic conversion script
Id: cif_fix_enum 1527 2010-12-29 10:47:43Z saulius 

The following automatic conversions were performed:

'_refine_ls_weighting_scheme' value 'calc
w=1/[\s^2^(Fo^2^)+(0.0708P)^2^+1.5050P] where P=(Fo^2^+2Fc^2^)/3' was
changed to 'calc'. New tag '_refine_ls_weighting_details' was
created. The value of the new tag was set to
'w=1/[\s^2^(Fo^2^)+(0.0708P)^2^+1.5050P] where P=(Fo^2^+2Fc^2^)/3'.

Automatic conversion script
Id: cif_fix_values 3143 2015-03-26 13:38:13Z robertas 
;
_cod_original_sg_symbol_H-M P2(1)/c
_cod_original_formula_sum 'C46 H42 P2 S2 Cl2 Fe2 Pd'
_cod_database_code 7011912

loop_
_symmetry_equiv_pos_as_xyz
'x, y, z'
'-x, y+1/2, -z+1/2'
'-x, -y, -z'
'x, -y-1/2, z-1/2'

loop_
_atom_site_aniso_label
_atom_site_aniso_U_11
_atom_site_aniso_U_22
_atom_site_aniso_U_33
_atom_site_aniso_U_23
_atom_site_aniso_U_13
_atom_site_aniso_U_12
Pd 0.0272(3) 0.0276(3) 0.0287(3) 0.0020(2) 0.0005(2) 0.0002(2)
Fe 0.0267(5) 0.0370(5) 0.0351(5) 0.0040(4) -0.0034(4) -0.0037(4)
Cl 0.0490(8) 0.0310(7) 0.0306(7) 0.0020(5) 0.0132(6) -0.0028(6)
S 0.0621(11) 0.0678(12) 0.0371(8) 0.0012(8) -0.0029(7) -0.0020(9)
P 0.0265(7) 0.0281(7) 0.0295(7) 0.0022(5) -0.0022(5) -0.0014(6)
C1 0.035(3) 0.035(3) 0.044(3) 0.005(3) -0.005(3) -0.006(3)
C2 0.039(4) 0.054(4) 0.053(4) 0.017(3) -0.009(3) -0.013(3)
C3 0.035(4) 0.081(5) 0.041(4) 0.024(4) 0.001(3) -0.013(4)
C4 0.037(3) 0.060(4) 0.031(3) 0.004(3) -0.001(2) -0.005(3)
C5 0.030(3) 0.037(3) 0.035(3) 0.005(2) -0.004(2) -0.003(3)
C6 0.037(3) 0.040(4) 0.051(4) 0.006(3) 0.000(3) -0.002(3)
C7 0.055(4) 0.039(4) 0.058(4) -0.004(3) 0.004(3) -0.001(3)
C8 0.039(4) 0.056(4) 0.060(4) 0.013(3) 0.004(3) 0.005(3)
C9 0.035(3) 0.052(4) 0.050(4) 0.014(3) -0.017(3) -0.007(3)
C10 0.038(3) 0.042(3) 0.043(3) 0.011(3) -0.007(3) -0.001(3)
C11 0.099(7) 0.059(5) 0.055(5) -0.002(4) -0.004(5) 0.020(5)
C12 0.039(4) 0.050(4) 0.041(3) -0.001(3) -0.006(3) -0.011(3)
C13 0.043(4) 0.061(5) 0.057(4) -0.006(4) -0.020(3) 0.005(4)
C14 0.075(5) 0.039(4) 0.048(4) -0.006(3) -0.029(4) 0.014(4)
C15 0.068(5) 0.035(3) 0.052(4) 0.010(3) -0.018(4) -0.006(3)
C16 0.055(4) 0.034(3) 0.044(3) 0.007(3) -0.006(3) -0.007(3)
C17 0.031(3) 0.026(3) 0.033(3) -0.004(2) -0.004(2) 0.000(2)
C18 0.034(3) 0.037(3) 0.048(3) -0.003(3) 0.000(3) 0.002(3)
C19 0.040(4) 0.041(4) 0.065(4) -0.012(3) 0.011(3) 0.001(3)
C20 0.061(5) 0.042(4) 0.053(4) -0.015(3) 0.018(3) -0.009(3)
C21 0.061(5) 0.041(4) 0.041(3) -0.005(3) 0.006(3) -0.011(3)
C22 0.041(4) 0.041(3) 0.042(3) 0.000(3) 0.005(3) 0.000(3)
C23 0.029(3) 0.029(3) 0.035(3) -0.004(2) 0.001(2) -0.007(2)

loop_
_atom_site_label
_atom_site_type_symbol
_atom_site_fract_x
_atom_site_fract_y
_atom_site_fract_z
_atom_site_U_iso_or_equiv
_atom_site_thermal_displace_type
_atom_site_occupancy
_atom_site_calc_flag
_atom_site_refinement_flags
_atom_site_disorder_group
Pd Pd 0.0000 0.0000 0.0000 0.0279(2) Uani 1 d S .
Fe Fe 0.36589(10) 0.21509(8) 0.07445(5) 0.0332(3) Uani 1 d . .
Cl Cl 0.0816(2) 0.01718(12) -0.11519(7) 0.0364(3) Uani 1 d . .
S S 0.3101(2) 0.2141(2) 0.26021(9) 0.0560(5) Uani 1 d . .
P P 0.0096(2) 0.20204(12) 0.00736(7) 0.0283(3) Uani 1 d . .
C1 C 0.2360(7) 0.3569(6) 0.0563(3) 0.0386(14) Uani 1 d . .
H1A H 0.1848(7) 0.3944(6) 0.0902(3) 0.046 Uiso 1 calc R .
C2 C 0.3774(8) 0.3838(7) 0.0402(4) 0.049(2) Uani 1 d . .
H2A H 0.4348(8) 0.4410(7) 0.0621(4) 0.059 Uiso 1 calc R .
C3 C 0.4154(7) 0.3076(8) -0.0152(4) 0.052(2) Uani 1 d . .
H3A H 0.5012(7) 0.3074(8) -0.0367(4) 0.063 Uiso 1 calc R .
C4 C 0.2983(7) 0.2313(7) -0.0319(3) 0.0431(15) Uani 1 d . .
H4A H 0.2955(7) 0.1716(7) -0.0654(3) 0.052 Uiso 1 calc R .
C5 C 0.1860(6) 0.2633(5) 0.0120(3) 0.0341(12) Uani 1 d . .
C6 C 0.3275(7) 0.0748(6) 0.1380(4) 0.0430(15) Uani 1 d . .
H6A H 0.2396(7) 0.0399(6) 0.1413(4) 0.052 Uiso 1 calc R .
C7 C 0.4275(9) 0.0469(6) 0.0881(4) 0.051(2) Uani 1 d . .
H7A H 0.4172(9) -0.0108(6) 0.0534(4) 0.061 Uiso 1 calc R .
C8 C 0.5462(8) 0.1215(7) 0.0995(4) 0.051(2) Uani 1 d . .
H8A H 0.6266(8) 0.1218(7) 0.0734(4) 0.062 Uiso 1 calc R .
C9 C 0.5206(7) 0.1951(6) 0.1576(4) 0.047(2) Uani 1 d . .
H9A H 0.5812(7) 0.2526(6) 0.1765(4) 0.056 Uiso 1 calc R .
C10 C 0.3851(7) 0.1661(6) 0.1826(4) 0.0414(15) Uani 1 d . .
C11 C 0.3448(12) 0.3644(8) 0.2588(5) 0.072(3) Uani 1 d . .
H11A H 0.3073(12) 0.4002(8) 0.2999(5) 0.107 Uiso 1 calc R .
H11B H 0.3003(12) 0.3973(8) 0.2154(5) 0.107 Uiso 1 calc R .
H11C H 0.4456(12) 0.3771(8) 0.2604(5) 0.107 Uiso 1 calc R .
C12 C -0.2199(4) 0.2220(4) -0.0915(2) 0.0438(15) Uani 1 d G .
H12A H -0.2573(4) 0.1630(4) -0.0649(2) 0.053 Uiso 1 calc R .
C13 C -0.3005(4) 0.2696(4) -0.1498(2) 0.055(2) Uani 1 d G .
H13A H -0.3919(4) 0.2425(6) -0.1621(4) 0.066 Uiso 1 calc R .
C14 C -0.2445(5) 0.3578(4) -0.1896(2) 0.056(2) Uani 1 d G .
H14A H -0.2985(7) 0.3897(5) -0.2286(3) 0.067 Uiso 1 calc R .
C15 C -0.1080(5) 0.3984(3) -0.1711(2) 0.053(2) Uani 1 d G .
H15A H -0.0706(7) 0.4574(5) -0.1977(3) 0.063 Uiso 1 calc R .
C16 C -0.0274(4) 0.3507(4) -0.1129(2) 0.045(2) Uani 1 d G .
H16A H 0.0640(4) 0.3778(5) -0.1005(3) 0.054 Uiso 1 calc R .
C17 C -0.0833(4) 0.2625(3) -0.0731(2) 0.0306(12) Uani 1 d G .
C18 C -0.1761(4) 0.3623(4) 0.0652(2) 0.0398(14) Uani 1 d G .
H18A H -0.2112(4) 0.3754(4) 0.0178(2) 0.048 Uiso 1 calc R .
C19 C -0.2275(4) 0.4260(3) 0.1210(2) 0.048(2) Uani 1 d G .
H19A H -0.2970(6) 0.4817(5) 0.1109(3) 0.058 Uiso 1 calc R .
C20 C -0.1750(5) 0.4064(4) 0.1918(2) 0.051(2) Uani 1 d G .
H20A H -0.2094(7) 0.4491(5) 0.2291(2) 0.062 Uiso 1 calc R .
C21 C -0.0711(5) 0.3231(4) 0.2069(2) 0.048(2) Uani 1 d G .
H21A H -0.0360(7) 0.3100(6) 0.2543(2) 0.057 Uiso 1 calc R .
C22 C -0.0197(4) 0.2594(3) 0.1511(2) 0.0415(14) Uani 1 d G .
H22A H 0.0498(6) 0.2036(4) 0.1612(3) 0.050 Uiso 1 calc R .
C23 C -0.0722(4) 0.2790(3) 0.0803(2) 0.0311(12) Uani 1 d G .

loop_
_atom_type_symbol
_atom_type_description
_atom_type_scat_dispersion_real
_atom_type_scat_dispersion_imag
_atom_type_scat_source
C C 0.0181 0.0091 'International Tables Vol C Tables 4.2.6.8 and 6.1.1.4'
H H 0.0000 0.0000 'International Tables Vol C Tables 4.2.6.8 and 6.1.1.4'
P P 0.2955 0.4335 'International Tables Vol C Tables 4.2.6.8 and 6.1.1.4'
S S 0.3331 0.5567 'International Tables Vol C Tables 4.2.6.8 and 6.1.1.4'
Cl Cl 0.3639 0.7018 'International Tables Vol C Tables 4.2.6.8 and 6.1.1.4'
Fe Fe -1.1336 3.1974 'International Tables Vol C Tables 4.2.6.8 and 6.1.1.4'
Pd Pd 0.1215 3.9337 'International Tables Vol C Tables 4.2.6.8 and 6.1.1.4'

loop_
_geom_angle_atom_site_label_1
_geom_angle_atom_site_label_2
_geom_angle_atom_site_label_3
_geom_angle
_geom_angle_site_symmetry_1
_geom_angle_site_symmetry_3
_geom_angle_publ_flag
Cl Pd Cl 180.0 . 3 ?
Cl Pd P 92.62(5) . 3 ?
Cl Pd P 87.38(5) 3 3 ?
Cl Pd P 87.38(5) . . ?
Cl Pd P 92.62(5) 3 . ?
P Pd P 180.0 3 . ?
C4 Fe C8 117.7(3) . . ?
C4 Fe C7 105.9(3) . . ?
C8 Fe C7 40.6(3) . . ?
C4 Fe C9 153.0(3) . . ?
C8 Fe C9 40.3(3) . . ?
C7 Fe C9 67.7(3) . . ?
C4 Fe C6 125.0(3) . . ?
C8 Fe C6 68.2(3) . . ?
C7 Fe C6 40.1(3) . . ?
C9 Fe C6 68.0(3) . . ?
C4 Fe C5 41.0(3) . . ?
C8 Fe C5 155.5(3) . . ?
C7 Fe C5 122.9(3) . . ?
C9 Fe C5 164.1(3) . . ?
C6 Fe C5 111.4(3) . . ?
C4 Fe C2 68.5(3) . . ?
C8 Fe C2 120.8(3) . . ?
C7 Fe C2 157.2(3) . . ?
C9 Fe C2 106.7(3) . . ?
C6 Fe C2 160.4(3) . . ?
C5 Fe C2 68.2(3) . . ?
C4 Fe C3 40.8(3) . . ?
C8 Fe C3 103.0(3) . . ?
C7 Fe C3 121.1(3) . . ?
C9 Fe C3 118.3(3) . . ?
C6 Fe C3 159.1(3) . . ?
C5 Fe C3 68.4(3) . . ?
C2 Fe C3 40.3(3) . . ?
C4 Fe C1 68.2(3) . . ?
C8 Fe C1 159.2(3) . . ?
C7 Fe C1 160.1(3) . . ?
C9 Fe C1 126.3(3) . . ?
C6 Fe C1 126.6(3) . . ?
C5 Fe C1 40.3(3) . . ?
C2 Fe C1 40.3(3) . . ?
C3 Fe C1 67.7(3) . . ?
C4 Fe C10 163.4(3) . . ?
C8 Fe C10 67.9(3) . . ?
C7 Fe C10 67.5(3) . . ?
C9 Fe C10 40.5(3) . . ?
C6 Fe C10 40.3(3) . . ?
C5 Fe C10 128.7(3) . . ?
C2 Fe C10 123.6(3) . . ?
C3 Fe C10 155.7(3) . . ?
C1 Fe C10 112.5(3) . . ?
C10 S C11 102.4(4) . . ?
C5 P C17 105.8(2) . . ?
C5 P C23 102.1(3) . . ?
C17 P C23 102.4(2) . . ?
C5 P Pd 115.3(2) . . ?
C17 P Pd 108.88(14) . . ?
C23 P Pd 120.69(14) . . ?
C5 C1 C2 108.8(6) . . ?
C5 C1 Fe 69.7(4) . . ?
C2 C1 Fe 69.8(4) . . ?
C1 C2 C3 107.9(6) . . ?
C1 C2 Fe 69.9(4) . . ?
C3 C2 Fe 69.8(4) . . ?
C2 C3 C4 108.0(6) . . ?
C2 C3 Fe 69.8(4) . . ?
C4 C3 Fe 68.7(4) . . ?
C3 C4 C5 107.9(6) . . ?
C3 C4 Fe 70.5(4) . . ?
C5 C4 Fe 70.3(3) . . ?
C1 C5 C4 107.4(6) . . ?
C1 C5 P 126.4(5) . . ?
C4 C5 P 126.1(5) . . ?
C1 C5 Fe 70.0(4) . . ?
C4 C5 Fe 68.8(3) . . ?
P C5 Fe 129.6(3) . . ?
C7 C6 C10 108.0(6) . . ?
C7 C6 Fe 69.4(4) . . ?
C10 C6 Fe 70.7(4) . . ?
C6 C7 C8 108.7(7) . . ?
C6 C7 Fe 70.4(4) . . ?
C8 C7 Fe 69.5(4) . . ?
C9 C8 C7 107.7(7) . . ?
C9 C8 Fe 70.4(4) . . ?
C7 C8 Fe 69.8(4) . . ?
C8 C9 C10 108.3(6) . . ?
C8 C9 Fe 69.3(4) . . ?
C10 C9 Fe 70.7(4) . . ?
C6 C10 C9 107.3(6) . . ?
C6 C10 S 123.8(5) . . ?
C9 C10 S 128.3(5) . . ?
C6 C10 Fe 69.0(4) . . ?
C9 C10 Fe 68.8(4) . . ?
S C10 Fe 134.4(4) . . ?
C13 C12 C17 120.0 . . ?
C12 C13 C14 120.0 . . ?
C15 C14 C13 120.0 . . ?
C16 C15 C14 120.0 . . ?
C17 C16 C15 120.0 . . ?
C16 C17 C12 120.0 . . ?
C16 C17 P 122.9(2) . . ?
C12 C17 P 117.0(2) . . ?
C19 C18 C23 120.0 . . ?
C20 C19 C18 120.0 . . ?
C21 C20 C19 120.0 . . ?
C20 C21 C22 120.0 . . ?
C21 C22 C23 120.0 . . ?
C22 C23 C18 120.0 . . ?
C22 C23 P 118.6(2) . . ?
C18 C23 P 121.2(2) . . ?

loop_
_geom_bond_atom_site_label_1
_geom_bond_atom_site_label_2
_geom_bond_distance
_geom_bond_site_symmetry_2
_geom_bond_publ_flag
Pd Cl 2.3373(13) . ?
Pd Cl 2.3373(13) 3 ?
Pd P 2.3500(14) 3 ?
Pd P 2.3500(14) . ?
Fe C4 2.040(6) . ?
Fe C8 2.043(7) . ?
Fe C7 2.046(8) . ?
Fe C9 2.057(6) . ?
Fe C6 2.059(7) . ?
Fe C5 2.060(6) . ?
Fe C2 2.064(7) . ?
Fe C3 2.065(7) . ?
Fe C1 2.065(7) . ?
Fe C10 2.083(6) . ?
S C10 1.746(7) . ?
S C11 1.776(10) . ?
P C5 1.805(6) . ?
P C17 1.816(3) . ?
P C23 1.840(3) . ?
C1 C5 1.422(9) . ?
C1 C2 1.423(10) . ?
C2 C3 1.423(12) . ?
C3 C4 1.432(10) . ?
C4 C5 1.434(10) . ?
C6 C7 1.409(11) . ?
C6 C10 1.426(10) . ?
C7 C8 1.419(11) . ?
C8 C9 1.412(11) . ?
C9 C10 1.432(10) . ?
C12 C13 1.39 . ?
C12 C17 1.39 . ?
C13 C14 1.39 . ?
C14 C15 1.39 . ?
C15 C16 1.39 . ?
C16 C17 1.39 . ?
C18 C19 1.39 . ?
C18 C23 1.39 . ?
C19 C20 1.39 . ?
C20 C21 1.39 . ?
C21 C22 1.39 . ?
C22 C23 1.39 . ?
